data_7201149
loop_
_publ_author_name
'Liu, Jian-Qiang'
'Wang, Yao-Yu'
'Liu, Ping'
'Dong, Zhe'
'Shi, Qi-Zhen'
'Batten, Stuart R.'

_publ_section_title
;
 Two coordination polymers displaying unusual threefold 1D\\rightarrow
 1D and threefold 2D\\rightarrow 3D interpenetration topologies
;
_journal_issue 7
_journal_name_full CrystEngComm
_journal_page_first 1207
_journal_paper_doi 10.1039/b905427h
_journal_volume 11
_journal_year 2009
_chemical_formula_moiety 'C60 H60 Cu2 N4 O14'
_chemical_formula_sum 'C60 H60 Cu2 N4 O14'
_chemical_formula_weight 1188.20
_chemical_name_systematic
;
?
;
_space_group_IT_number 14
_symmetry_cell_setting monoclinic
_symmetry_space_group_name_Hall '-P 2ybc'
_symmetry_space_group_name_H-M 'P 1 21/c 1'
_atom_sites_solution_hydrogens geom
_atom_sites_solution_primary direct
_atom_sites_solution_secondary difmap
_audit_creation_method SHELXL-97
_cell_angle_alpha 90.00
_cell_angle_beta 90.579(5)
_cell_angle_gamma 90.00
_cell_formula_units_Z 4
_cell_length_a 14.957(4)
_cell_length_b 25.307(6)
_cell_length_c 14.785(3)
_cell_measurement_reflns_used 10048
_cell_measurement_temperature 298(2)
_cell_measurement_theta_max 25.20
_cell_measurement_theta_min 1.58
_cell_volume 5596(2)
_computing_cell_refinement APEX2
_computing_data_collection 'APEX2 (Bruker, 2004)'
_computing_data_reduction APEX2
_computing_molecular_graphics APEX2
_computing_publication_material APEX2
_computing_structure_refinement 'SHELXL-97 (Sheldrick, 1997)'
_computing_structure_solution 'SHELXS-97 (Sheldrick, 1990)'
_diffrn_ambient_temperature 298(2)
_diffrn_measured_fraction_theta_full 0.997
_diffrn_measured_fraction_theta_max 0.997
_diffrn_measurement_device_type 'Bruker APEX SMART II'
_diffrn_measurement_method \w
_diffrn_radiation_monochromator graphite
_diffrn_radiation_source 'fine-focus sealed tube'
_diffrn_radiation_type MoK\a
_diffrn_radiation_wavelength 0.71073
_diffrn_reflns_av_R_equivalents 0.0847
_diffrn_reflns_av_sigmaI/netI 0.1364
_diffrn_reflns_limit_h_max 17
_diffrn_reflns_limit_h_min -14
_diffrn_reflns_limit_k_max 29
_diffrn_reflns_limit_k_min -30
_diffrn_reflns_limit_l_max 17
_diffrn_reflns_limit_l_min -17
_diffrn_reflns_number 28368
_diffrn_reflns_theta_full 25.20
_diffrn_reflns_theta_max 25.20
_diffrn_reflns_theta_min 1.58
_diffrn_standards_interval_time 0
_diffrn_standards_number 0
_exptl_absorpt_coefficient_mu 0.831
_exptl_absorpt_correction_T_max 0.8581
_exptl_absorpt_correction_T_min 0.7947
_exptl_absorpt_correction_type multi-scan
_exptl_absorpt_process_details SADABS
_exptl_crystal_colour blue
_exptl_crystal_density_diffrn 1.410
_exptl_crystal_density_method 'not measured'
_exptl_crystal_description block
_exptl_crystal_F_000 2472
_exptl_crystal_size_max 0.29
_exptl_crystal_size_mid 0.23
_exptl_crystal_size_min 0.19
_refine_diff_density_max 0.572
_refine_diff_density_min -0.519
_refine_diff_density_rms 0.069
_refine_ls_extinction_method none
_refine_ls_goodness_of_fit_ref 0.859
_refine_ls_hydrogen_treatment mixed
_refine_ls_matrix_type full
_refine_ls_number_parameters 740
_refine_ls_number_reflns 10048
_refine_ls_number_restraints 6
_refine_ls_restrained_S_all 0.859
_refine_ls_R_factor_all 0.1419
_refine_ls_R_factor_gt 0.0597
_refine_ls_shift/su_max 0.004
_refine_ls_shift/su_mean 0.000
_refine_ls_structure_factor_coef Fsqd
_refine_ls_weighting_details 'calc w=1/[\s^2^(Fo^2^)+(0.0800P)^2^+0.7350P] where P=(Fo^2^+2Fc^2^)/3'
_refine_ls_weighting_scheme calc
_refine_ls_wR_factor_gt 0.1473
_refine_ls_wR_factor_ref 0.1673
_reflns_number_gt 4181
_reflns_number_total 10048
_reflns_threshold_expression >2sigma(I)
_cod_data_source_file b905427h.txt
_cod_data_source_block 1
_cod_original_sg_symbol_H-M 'P 21/c'
_cod_database_code 7201149

loop_
_symmetry_equiv_pos_as_xyz
'x, y, z'
'-x, y+1/2, -z+1/2'
'-x, -y, -z'
'x, -y-1/2, z-1/2'

loop_
_atom_site_label
_atom_site_type_symbol
_atom_site_fract_x
_atom_site_fract_y
_atom_site_fract_z
_atom_site_U_iso_or_equiv
_atom_site_adp_type
_atom_site_occupancy
_atom_site_symmetry_multiplicity
_atom_site_calc_flag
_atom_site_refinement_flags
_atom_site_disorder_assembly
_atom_site_disorder_group
Cu1A Cu 0.0000 0.5000 0.5000 0.0488(3) Uani 1 2 d S . .
Cu2 Cu 0.73504(4) 0.50750(3) 0.18911(4) 0.0520(2) Uani 1 1 d . . .
Cu1 Cu 1.5000 0.5000 0.5000 0.0518(3) Uani 1 2 d S . .
O11 O 0.1085(2) 0.45747(13) 0.5590(2) 0.0464(9) Uani 1 1 d . . .
O13 O 0.7402(3) 0.51098(15) 0.3317(2) 0.0483(9) Uani 1 1 d D . .
O14 O 0.7230(3) 0.50853(19) 0.0484(3) 0.0630(11) Uani 1 1 d D . .
O1 O 1.3784(2) 0.53613(14) 0.5435(2) 0.0521(10) Uani 1 1 d . . .
O5 O 0.8086(2) 0.57474(13) 0.1900(2) 0.0522(10) Uani 1 1 d . . .
O2 O 1.4684(2) 0.57333(13) 0.4460(2) 0.0560(10) Uani 1 1 d . . .
O12 O 0.0125(3) 0.42006(13) 0.4649(2) 0.0537(10) Uani 1 1 d . . .
C31 C 0.1352(4) 0.36716(19) 0.5180(3) 0.0400(13) Uani 1 1 d . . .
O8 O 0.6580(3) 0.41163(15) 0.0641(3) 0.0695(12) Uani 1 1 d . . .
O10 O 0.2946(3) 0.23330(14) 0.5219(3) 0.0614(11) Uani 1 1 d . . .
N4 N 0.0816(3) 0.52192(16) 0.3916(3) 0.0481(11) Uani 1 1 d . . .
O9 O 0.4085(3) 0.24654(15) 0.2625(3) 0.0675(12) Uani 1 1 d . . .
O7 O 0.6647(2) 0.44074(15) 0.2051(2) 0.0578(11) Uani 1 1 d . . .
N2 N 0.8550(3) 0.46201(17) 0.1850(3) 0.0499(12) Uani 1 1 d . . .
C19 C 0.5813(3) 0.3643(2) 0.1772(4) 0.0449(14) Uani 1 1 d . . .
N1 N 1.4313(3) 0.45994(17) 0.3978(3) 0.0537(12) Uani 1 1 d . . .
C17 C 0.8547(4) 0.5947(2) 0.1273(5) 0.0498(15) Uani 1 1 d . . .
O6 O 0.8541(3) 0.58028(15) 0.0467(3) 0.0643(11) Uani 1 1 d . . .
C45 C 0.9152(4) 0.4655(2) 0.1194(4) 0.0721(19) Uani 1 1 d . . .
H45 H 0.9038 0.4896 0.0731 0.087 Uiso 1 1 calc R . .
C56 C 0.1948(4) 0.5597(2) 0.2549(4) 0.0565(16) Uani 1 1 d . . .
N3 N 0.6134(3) 0.55205(18) 0.1887(3) 0.0526(12) Uani 1 1 d . . .
C2 C 1.3488(4) 0.6257(2) 0.4971(4) 0.0497(14) Uani 1 1 d . . .
C1 C 1.4004(4) 0.5757(2) 0.4954(4) 0.0500(15) Uani 1 1 d . . .
C27 C 0.2852(4) 0.1912(2) 0.4579(4) 0.0589(16) Uani 1 1 d . . .
H27A H 0.2246 0.1776 0.4606 0.071 Uiso 1 1 calc R . .
H27B H 0.3255 0.1628 0.4750 0.071 Uiso 1 1 calc R . .
C48 C 0.5934(4) 0.5892(2) 0.2474(4) 0.0556(16) Uani 1 1 d . . .
H48 H 0.6321 0.5943 0.2963 0.067 Uiso 1 1 calc R . .
C18 C 0.6393(4) 0.4092(2) 0.1458(4) 0.0498(15) Uani 1 1 d . . .
C28 C 0.2383(4) 0.2758(2) 0.5177(4) 0.0471(14) Uani 1 1 d . . .
O3 O 1.1989(3) 0.76298(17) 0.4964(3) 0.0787(13) Uani 1 1 d . . .
C14 C 0.9159(4) 0.6382(2) 0.1551(4) 0.0516(15) Uani 1 1 d . . .
C34 C 0.0826(4) 0.4170(2) 0.5141(4) 0.0438(14) Uani 1 1 d . . .
O4 O 1.0966(3) 0.75454(19) 0.2346(3) 0.0946(16) Uani 1 1 d . . .
C59 C 0.0504(4) 0.5387(2) 0.3124(4) 0.0601(16) Uani 1 1 d . . .
H59 H -0.0109 0.5370 0.3019 0.072 Uiso 1 1 calc R . .
C26 C 0.3045(4) 0.2076(2) 0.3622(4) 0.0638(17) Uani 1 1 d . . .
H26A H 0.2563 0.2298 0.3398 0.077 Uiso 1 1 calc R . .
H26B H 0.3073 0.1764 0.3242 0.077 Uiso 1 1 calc R . .
C29 C 0.1587(4) 0.2773(2) 0.4695(4) 0.0543(15) Uani 1 1 d . . .
H29 H 0.1397 0.2479 0.4370 0.065 Uiso 1 1 calc R . .
C23 C 0.4731(4) 0.2963(2) 0.1483(4) 0.0628(17) Uani 1 1 d . . .
H23 H 0.4379 0.2776 0.1071 0.075 Uiso 1 1 calc R . .
C15 C 0.9796(4) 0.6601(2) 0.0962(4) 0.0601(16) Uani 1 1 d . . .
H15 H 0.9830 0.6480 0.0368 0.072 Uiso 1 1 calc R . .
C30 C 0.1075(4) 0.3227(2) 0.4700(4) 0.0536(15) Uani 1 1 d . . .
H30 H 0.0538 0.3235 0.4378 0.064 Uiso 1 1 calc R . .
C22 C 0.4682(4) 0.2845(2) 0.2383(4) 0.0543(16) Uani 1 1 d . . .
C33 C 0.2638(4) 0.3188(2) 0.5701(4) 0.0529(15) Uani 1 1 d . . .
H33 H 0.3155 0.3170 0.6055 0.063 Uiso 1 1 calc R . .
C7 C 1.3841(4) 0.6713(2) 0.4607(4) 0.0593(16) Uani 1 1 d . . .
H7 H 1.4412 0.6704 0.4365 0.071 Uiso 1 1 calc R . .
C47 C 0.8749(4) 0.4273(2) 0.2482(4) 0.0634(17) Uani 1 1 d . . .
H47 H 0.8341 0.4227 0.2947 0.076 Uiso 1 1 calc R . .
C58 C 0.1709(4) 0.5218(2) 0.4004(4) 0.0619(16) Uani 1 1 d . . .
H58 H 0.1953 0.5085 0.4539 0.074 Uiso 1 1 calc R . .
C25 C 0.3919(4) 0.2374(2) 0.3567(4) 0.0628(17) Uani 1 1 d . . .
H25A H 0.3877 0.2707 0.3888 0.075 Uiso 1 1 calc R . .
H25B H 0.4400 0.2168 0.3834 0.075 Uiso 1 1 calc R . .
C52 C 0.4604(4) 0.6154(2) 0.1701(4) 0.0555(16) Uani 1 1 d . . .
C36 C 1.4416(4) 0.4665(2) 0.3104(4) 0.0593(16) Uani 1 1 d . . .
H36 H 1.4849 0.4901 0.2908 0.071 Uiso 1 1 calc R . .
C57 C 0.2284(4) 0.5397(2) 0.3363(4) 0.0621(17) Uani 1 1 d . . .
H57 H 0.2897 0.5387 0.3468 0.075 Uiso 1 1 calc R . .
C35 C 1.3720(4) 0.4234(3) 0.4238(4) 0.0662(18) Uani 1 1 d . . .
H35 H 1.3656 0.4168 0.4853 0.079 Uiso 1 1 calc R . .
C13 C 0.9122(4) 0.6588(2) 0.2409(4) 0.0721(19) Uani 1 1 d . . .
H13 H 0.8697 0.6459 0.2807 0.087 Uiso 1 1 calc R . .
C21 C 0.5242(4) 0.3118(2) 0.2998(4) 0.0630(17) Uani 1 1 d . . .
H21 H 0.5247 0.3031 0.3609 0.076 Uiso 1 1 calc R . .
C6 C 1.3367(4) 0.7183(2) 0.4593(4) 0.0652(17) Uani 1 1 d . . .
H6 H 1.3618 0.7487 0.4346 0.078 Uiso 1 1 calc R . .
C9 C 1.2011(4) 0.7915(2) 0.3408(5) 0.0739(19) Uani 1 1 d . . .
H9A H 1.2477 0.7675 0.3214 0.089 Uiso 1 1 calc R . .
H9B H 1.2039 0.8228 0.3032 0.089 Uiso 1 1 calc R . .
C32 C 0.2133(4) 0.3636(2) 0.5697(3) 0.0487(14) Uani 1 1 d . . .
H32 H 0.2313 0.3923 0.6046 0.058 Uiso 1 1 calc R . .
C3 C 1.2637(4) 0.6278(2) 0.5332(4) 0.0690(18) Uani 1 1 d . . .
H3 H 1.2387 0.5977 0.5584 0.083 Uiso 1 1 calc R . .
C37 C 1.3908(4) 0.4398(2) 0.2460(4) 0.0608(17) Uani 1 1 d . . .
H37 H 1.3991 0.4470 0.1849 0.073 Uiso 1 1 calc R . .
C50 C 0.4793(4) 0.5758(3) 0.1101(4) 0.0664(18) Uani 1 1 d . . .
H50 H 0.4404 0.5692 0.0620 0.080 Uiso 1 1 calc R . .
C39 C 1.3199(4) 0.3952(2) 0.3629(5) 0.0691(18) Uani 1 1 d . . .
H39 H 1.2786 0.3708 0.3840 0.083 Uiso 1 1 calc R . .
C49 C 0.5545(4) 0.5461(2) 0.1204(4) 0.0624(17) Uani 1 1 d . . .
H49 H 0.5659 0.5202 0.0774 0.075 Uiso 1 1 calc R . .
C54 C 0.2993(4) 0.6331(2) 0.2168(4) 0.0650(17) Uani 1 1 d . . .
H54A H 0.3188 0.6298 0.2793 0.078 Uiso 1 1 calc R . .
H54B H 0.2534 0.6602 0.2142 0.078 Uiso 1 1 calc R . .
C51 C 0.5193(4) 0.6210(2) 0.2413(4) 0.0614(17) Uani 1 1 d . . .
H51 H 0.5090 0.6464 0.2854 0.074 Uiso 1 1 calc R . .
C20 C 0.5778(4) 0.3514(2) 0.2678(4) 0.0571(16) Uani 1 1 d . . .
H20 H 0.6131 0.3702 0.3087 0.068 Uiso 1 1 calc R . .
C42 C 1.0982(5) 0.3701(3) 0.1760(5) 0.097(2) Uani 1 1 d . . .
H42A H 1.0922 0.3375 0.2098 0.116 Uiso 1 1 calc R . .
H42B H 1.1106 0.3611 0.1136 0.116 Uiso 1 1 calc R . .
C24 C 0.5293(4) 0.3355(2) 0.1173(4) 0.0536(15) Uani 1 1 d . . .
H24 H 0.5321 0.3426 0.0557 0.064 Uiso 1 1 calc R . .
C8 C 1.2175(5) 0.8064(2) 0.4364(5) 0.080(2) Uani 1 1 d . . .
H8A H 1.2794 0.8172 0.4441 0.096 Uiso 1 1 calc R . .
H8B H 1.1799 0.8363 0.4518 0.096 Uiso 1 1 calc R . .
C4 C 1.2158(4) 0.6746(3) 0.5319(4) 0.075(2) Uani 1 1 d . . .
H4 H 1.1587 0.6755 0.5563 0.090 Uiso 1 1 calc R . .
C38 C 1.3288(4) 0.4032(3) 0.2710(5) 0.0644(17) Uani 1 1 d . . .
C60 C 0.1039(4) 0.5587(2) 0.2445(4) 0.0640(17) Uani 1 1 d . . .
H60 H 0.0778 0.5715 0.1916 0.077 Uiso 1 1 calc R . .
C55 C 0.2591(4) 0.5812(2) 0.1863(4) 0.0660(18) Uani 1 1 d . . .
H55A H 0.2279 0.5864 0.1292 0.079 Uiso 1 1 calc R . .
H55B H 0.3065 0.5558 0.1768 0.079 Uiso 1 1 calc R . .
C16 C 1.0361(4) 0.6985(3) 0.1256(5) 0.0685(18) Uani 1 1 d . . .
H16 H 1.0774 0.7126 0.0856 0.082 Uiso 1 1 calc R . .
C5 C 1.2513(4) 0.7196(2) 0.4953(4) 0.0627(17) Uani 1 1 d . . .
C53 C 0.3786(4) 0.6508(3) 0.1597(4) 0.0735(19) Uani 1 1 d . . .
H53A H 0.3604 0.6513 0.0966 0.088 Uiso 1 1 calc R . .
H53B H 0.3949 0.6865 0.1768 0.088 Uiso 1 1 calc R . .
C46 C 0.9502(5) 0.3980(3) 0.2507(4) 0.080(2) Uani 1 1 d . . .
H46 H 0.9612 0.3755 0.2993 0.095 Uiso 1 1 calc R . .
C11 C 1.0340(4) 0.7171(3) 0.2118(5) 0.076(2) Uani 1 1 d . . .
C44 C 0.9918(4) 0.4369(3) 0.1144(5) 0.075(2) Uani 1 1 d . . .
H44 H 1.0304 0.4417 0.0662 0.090 Uiso 1 1 calc R . .
C10 C 1.1106(5) 0.7651(3) 0.3275(5) 0.093(2) Uani 1 1 d . . .
H10A H 1.1087 0.7324 0.3616 0.111 Uiso 1 1 calc R . .
H10B H 1.0638 0.7881 0.3496 0.111 Uiso 1 1 calc R . .
C43 C 1.0115(4) 0.4012(3) 0.1805(5) 0.0738(19) Uani 1 1 d . . .
C40 C 1.2660(4) 0.3765(3) 0.2085(4) 0.082(2) Uani 1 1 d . . .
H40A H 1.2630 0.3392 0.2238 0.099 Uiso 1 1 calc R . .
H40B H 1.2880 0.3794 0.1473 0.099 Uiso 1 1 calc R . .
C12 C 0.9700(5) 0.6983(3) 0.2701(5) 0.090(2) Uani 1 1 d . . .
H12 H 0.9657 0.7119 0.3283 0.109 Uiso 1 1 calc R . .
C41 C 1.1708(5) 0.4006(3) 0.2128(6) 0.109(3) Uani 1 1 d . . .
H41A H 1.1577 0.4079 0.2757 0.131 Uiso 1 1 calc R . .
H41B H 1.1718 0.4343 0.1815 0.131 Uiso 1 1 calc R . .
H13B H 0.779(2) 0.5225(15) 0.367(2) 0.039(16) Uiso 1 1 d D . .
H13C H 0.709(3) 0.4892(15) 0.359(2) 0.06(2) Uiso 1 1 d D . .
H14A H 0.7709(18) 0.5243(14) 0.040(4) 0.08(2) Uiso 1 1 d D . .
H14B H 0.733(3) 0.4763(5) 0.042(3) 0.044(18) Uiso 1 1 d D . .

loop_
_atom_site_aniso_label
_atom_site_aniso_U_11
_atom_site_aniso_U_22
_atom_site_aniso_U_33
_atom_site_aniso_U_23
_atom_site_aniso_U_13
_atom_site_aniso_U_12
Cu1A 0.0393(6) 0.0510(6) 0.0561(6) 0.0020(5) 0.0000(5) 0.0039(5)
Cu2 0.0469(4) 0.0613(5) 0.0478(4) -0.0005(4) 0.0052(3) -0.0105(4)
Cu1 0.0447(6) 0.0581(6) 0.0528(6) 0.0038(5) 0.0050(5) 0.0002(5)
O11 0.046(2) 0.040(2) 0.053(2) -0.0030(18) -0.0023(19) 0.0044(17)
O13 0.048(3) 0.055(3) 0.042(2) -0.003(2) -0.002(2) -0.017(2)
O14 0.064(3) 0.071(3) 0.054(3) -0.005(2) 0.006(2) -0.016(3)
O1 0.046(2) 0.061(2) 0.049(2) 0.011(2) 0.0084(19) 0.004(2)
O5 0.050(2) 0.055(2) 0.052(2) 0.0002(19) 0.012(2) -0.0152(19)
O2 0.048(2) 0.061(2) 0.059(3) 0.009(2) 0.017(2) 0.010(2)
O12 0.049(3) 0.054(2) 0.058(3) -0.0016(19) -0.011(2) 0.0064(19)
C31 0.045(4) 0.037(3) 0.038(3) -0.001(3) 0.005(3) 0.003(3)
O8 0.084(3) 0.074(3) 0.050(3) -0.006(2) 0.000(2) -0.022(2)
O10 0.064(3) 0.042(2) 0.078(3) -0.004(2) -0.006(2) 0.012(2)
N4 0.038(3) 0.052(3) 0.055(3) 0.003(2) 0.000(2) 0.003(2)
O9 0.071(3) 0.060(3) 0.071(3) -0.008(2) 0.001(2) -0.024(2)
O7 0.059(3) 0.062(3) 0.053(3) -0.009(2) 0.001(2) -0.018(2)
N2 0.052(3) 0.053(3) 0.045(3) 0.001(2) 0.002(3) -0.005(2)
C19 0.038(3) 0.043(3) 0.053(4) -0.003(3) -0.007(3) -0.001(3)
N1 0.045(3) 0.060(3) 0.056(3) 0.002(3) 0.010(3) -0.007(2)
C17 0.039(4) 0.047(4) 0.063(4) 0.002(3) 0.002(3) 0.005(3)
O6 0.073(3) 0.065(3) 0.054(3) 0.004(2) 0.014(2) -0.012(2)
C45 0.064(5) 0.075(5) 0.078(5) 0.015(4) 0.022(4) 0.009(4)
C56 0.040(4) 0.068(4) 0.061(4) -0.003(3) 0.007(3) -0.003(3)
N3 0.044(3) 0.059(3) 0.055(3) 0.007(3) -0.002(3) -0.009(2)
C2 0.051(4) 0.051(4) 0.047(4) 0.001(3) 0.002(3) 0.006(3)
C1 0.048(4) 0.058(4) 0.044(4) -0.002(3) 0.000(3) 0.008(3)
C27 0.055(4) 0.037(3) 0.085(5) 0.002(3) 0.006(4) 0.005(3)
C48 0.057(4) 0.059(4) 0.050(4) -0.005(3) 0.002(3) -0.013(3)
C18 0.042(4) 0.050(4) 0.058(4) -0.004(3) -0.004(3) 0.000(3)
C28 0.050(4) 0.038(3) 0.054(4) 0.003(3) -0.001(3) 0.005(3)
O3 0.077(3) 0.064(3) 0.095(3) 0.015(3) 0.020(3) 0.025(2)
C14 0.046(4) 0.056(4) 0.053(4) 0.008(3) 0.003(3) -0.006(3)
C34 0.048(4) 0.039(3) 0.045(4) 0.001(3) 0.008(3) 0.008(3)
O4 0.098(4) 0.103(4) 0.083(4) 0.012(3) -0.006(3) -0.049(3)
C59 0.041(4) 0.077(4) 0.062(4) 0.011(3) -0.006(3) 0.005(3)
C26 0.059(4) 0.047(3) 0.086(5) -0.007(3) 0.013(4) -0.009(3)
C29 0.053(4) 0.039(3) 0.070(4) -0.004(3) -0.013(3) 0.003(3)
C23 0.065(5) 0.059(4) 0.064(5) -0.017(3) -0.001(4) -0.017(3)
C15 0.059(4) 0.063(4) 0.059(4) 0.015(3) 0.008(3) -0.010(3)
C30 0.044(4) 0.061(4) 0.056(4) 0.005(3) -0.001(3) 0.002(3)
C22 0.043(4) 0.049(4) 0.070(5) -0.006(3) 0.005(3) -0.009(3)
C33 0.045(4) 0.057(4) 0.057(4) 0.004(3) -0.004(3) 0.004(3)
C7 0.049(4) 0.066(4) 0.063(4) 0.001(3) 0.005(3) 0.007(3)
C47 0.045(4) 0.073(4) 0.072(5) 0.000(4) 0.010(3) 0.005(3)
C58 0.047(4) 0.076(4) 0.063(4) 0.011(3) -0.007(3) 0.007(3)
C25 0.069(5) 0.046(4) 0.073(5) -0.001(3) 0.011(4) -0.006(3)
C52 0.041(4) 0.060(4) 0.065(4) 0.016(3) 0.006(3) -0.004(3)
C36 0.046(4) 0.065(4) 0.067(5) 0.009(4) 0.007(4) -0.004(3)
C57 0.035(4) 0.090(5) 0.062(4) 0.010(4) 0.000(3) -0.004(3)
C35 0.054(4) 0.081(5) 0.064(4) 0.009(4) 0.011(4) -0.001(4)
C13 0.062(4) 0.087(5) 0.068(5) -0.004(4) 0.015(4) -0.035(4)
C21 0.064(4) 0.064(4) 0.061(4) 0.000(3) -0.005(4) -0.014(3)
C6 0.060(4) 0.058(4) 0.078(5) 0.004(3) 0.011(4) 0.005(3)
C9 0.071(5) 0.058(4) 0.092(6) 0.007(4) -0.011(4) -0.013(4)
C32 0.049(4) 0.048(3) 0.049(4) -0.005(3) -0.005(3) 0.000(3)
C3 0.062(5) 0.074(4) 0.071(4) 0.022(3) 0.019(4) 0.014(4)
C37 0.060(4) 0.079(4) 0.043(4) -0.001(3) 0.009(3) -0.002(4)
C50 0.039(4) 0.101(5) 0.059(4) -0.003(4) -0.011(3) 0.000(4)
C39 0.052(4) 0.069(4) 0.085(6) 0.001(4) 0.000(4) -0.017(3)
C49 0.051(4) 0.079(5) 0.057(4) -0.008(3) -0.004(4) -0.008(4)
C54 0.047(4) 0.071(4) 0.077(5) 0.013(4) 0.012(3) 0.003(3)
C51 0.057(4) 0.056(4) 0.071(5) -0.002(3) 0.011(4) -0.003(3)
C20 0.058(4) 0.054(4) 0.059(4) -0.008(3) -0.001(3) -0.013(3)
C42 0.074(6) 0.104(6) 0.113(6) -0.001(5) 0.010(5) 0.002(5)
C24 0.053(4) 0.059(4) 0.049(4) -0.004(3) -0.001(3) -0.012(3)
C8 0.079(5) 0.052(4) 0.109(6) 0.001(4) -0.005(4) 0.003(4)
C4 0.046(4) 0.078(5) 0.101(5) 0.016(4) 0.024(4) 0.016(4)
C38 0.045(4) 0.083(5) 0.065(5) -0.011(4) -0.004(4) 0.008(4)
C60 0.045(4) 0.089(5) 0.058(4) 0.014(3) 0.001(3) 0.004(3)
C55 0.055(4) 0.081(5) 0.063(4) 0.008(4) 0.013(3) 0.006(3)
C16 0.061(5) 0.080(5) 0.065(5) 0.021(4) 0.008(4) -0.022(4)
C5 0.065(5) 0.059(4) 0.064(4) 0.005(3) 0.009(4) 0.018(4)
C53 0.052(4) 0.086(5) 0.083(5) 0.015(4) 0.005(4) 0.001(4)
C46 0.075(5) 0.094(5) 0.070(5) 0.027(4) 0.000(4) 0.015(4)
C11 0.063(5) 0.072(5) 0.094(6) 0.022(4) -0.009(4) -0.037(4)
C44 0.064(5) 0.077(5) 0.084(5) 0.025(4) 0.028(4) 0.017(4)
C10 0.095(6) 0.078(5) 0.105(7) 0.009(4) 0.005(5) -0.021(4)
C43 0.044(4) 0.072(5) 0.106(6) 0.004(4) 0.014(4) 0.010(3)
C40 0.072(5) 0.097(5) 0.078(5) -0.012(4) -0.003(4) -0.004(4)
C12 0.091(6) 0.109(6) 0.072(5) -0.026(4) 0.019(4) -0.049(5)
C41 0.068(6) 0.086(5) 0.172(8) -0.022(5) -0.056(6) 0.007(4)

loop_
_atom_type_symbol
_atom_type_description
_atom_type_scat_dispersion_real
_atom_type_scat_dispersion_imag
_atom_type_scat_source
C C 0.0033 0.0016 'International Tables Vol C Tables 4.2.6.8 and 6.1.1.4'
H H 0.0000 0.0000 'International Tables Vol C Tables 4.2.6.8 and 6.1.1.4'
N N 0.0061 0.0033 'International Tables Vol C Tables 4.2.6.8 and 6.1.1.4'
O O 0.0106 0.0060 'International Tables Vol C Tables 4.2.6.8 and 6.1.1.4'
Cu Cu 0.3201 1.2651 'International Tables Vol C Tables 4.2.6.8 and 6.1.1.4'

loop_
_geom_angle_atom_site_label_1
_geom_angle_atom_site_label_2
_geom_angle_atom_site_label_3
_geom_angle
_geom_angle_site_symmetry_1
_geom_angle_site_symmetry_3
_geom_angle_publ_flag
O12 Cu1A O12 180.00(19) . 3_566 ?
O12 Cu1A N4 90.69(15) . . ?
O12 Cu1A N4 89.31(15) 3_566 . ?
O12 Cu1A N4 89.31(15) . 3_566 ?
O12 Cu1A N4 90.69(15) 3_566 3_566 ?
N4 Cu1A N4 180.0(2) . 3_566 ?
O12 Cu1A O11 117.16(13) . 3_566 ?
O12 Cu1A O11 62.84(13) 3_566 3_566 ?
N4 Cu1A O11 90.01(15) . 3_566 ?
N4 Cu1A O11 89.99(15) 3_566 3_566 ?
O12 Cu1A O11 62.84(13) . . ?
O12 Cu1A O11 117.16(13) 3_566 . ?
N4 Cu1A O11 89.99(15) . . ?
N4 Cu1A O11 90.01(15) 3_566 . ?
O11 Cu1A O11 180.000(1) 3_566 . ?
O12 Cu1A C34 148.66(15) . 3_566 ?
O12 Cu1A C34 31.34(15) 3_566 3_566 ?
N4 Cu1A C34 90.29(16) . 3_566 ?
N4 Cu1A C34 89.71(17) 3_566 3_566 ?
O11 Cu1A C34 31.51(15) 3_566 3_566 ?
O11 Cu1A C34 148.49(15) . 3_566 ?
O7 Cu2 O5 172.81(15) . . ?
O7 Cu2 O14 95.03(17) . . ?
O5 Cu2 O14 92.14(17) . . ?
O7 Cu2 O13 86.07(15) . . ?
O5 Cu2 O13 86.80(15) . . ?
O14 Cu2 O13 175.78(16) . . ?
O7 Cu2 N2 89.49(16) . . ?
O5 Cu2 N2 89.81(16) . . ?
O14 Cu2 N2 92.45(17) . . ?
O13 Cu2 N2 91.63(17) . . ?
O7 Cu2 N3 89.82(16) . . ?
O5 Cu2 N3 91.11(16) . . ?
O14 Cu2 N3 85.74(18) . . ?
O13 Cu2 N3 90.19(17) . . ?
N2 Cu2 N3 178.00(19) . . ?
O2 Cu1 O2 180.00(19) . 3_866 ?
O2 Cu1 N1 92.71(16) . . ?
O2 Cu1 N1 87.29(16) 3_866 . ?
O2 Cu1 N1 87.29(16) . 3_866 ?
O2 Cu1 N1 92.71(16) 3_866 3_866 ?
N1 Cu1 N1 180.0(2) . 3_866 ?
O2 Cu1 O1 117.23(14) . 3_866 ?
O2 Cu1 O1 62.77(14) 3_866 3_866 ?
N1 Cu1 O1 89.35(15) . 3_866 ?
N1 Cu1 O1 90.65(15) 3_866 3_866 ?
O2 Cu1 O1 62.77(14) . . ?
O2 Cu1 O1 117.23(14) 3_866 . ?
N1 Cu1 O1 90.65(15) . . ?
N1 Cu1 O1 89.35(15) 3_866 . ?
O1 Cu1 O1 180.0 3_866 . ?
O2 Cu1 C1 148.73(15) . 3_866 ?
O2 Cu1 C1 31.27(15) 3_866 3_866 ?
N1 Cu1 C1 86.25(17) . 3_866 ?
N1 Cu1 C1 93.75(18) 3_866 3_866 ?
O1 Cu1 C1 31.59(15) 3_866 3_866 ?
O1 Cu1 C1 148.41(15) . 3_866 ?
C34 O11 Cu1A 88.1(3) . . ?
Cu2 O13 H13B 131(3) . . ?
Cu2 O13 H13C 116(3) . . ?
H13B O13 H13C 108.9(18) . . ?
Cu2 O14 H14A 95(4) . . ?
Cu2 O14 H14B 95(4) . . ?
H14A O14 H14B 107(4) . . ?
C1 O1 Cu1 86.8(3) . . ?
C17 O5 Cu2 129.1(4) . . ?
C1 O2 Cu1 90.1(3) . . ?
C34 O12 Cu1A 89.6(3) . . ?
C30 C31 C32 118.1(5) . . ?
C30 C31 C34 120.8(5) . . ?
C32 C31 C34 121.1(5) . . ?
C28 O10 C27 119.9(4) . . ?
C59 N4 C58 115.4(5) . . ?
C59 N4 Cu1A 123.8(4) . . ?
C58 N4 Cu1A 120.7(4) . . ?
C22 O9 C25 119.2(4) . . ?
C18 O7 Cu2 128.0(4) . . ?
C47 N2 C45 114.3(5) . . ?
C47 N2 Cu2 121.6(4) . . ?
C45 N2 Cu2 124.0(4) . . ?
C24 C19 C20 118.0(5) . . ?
C24 C19 C18 121.6(5) . . ?
C20 C19 C18 120.3(5) . . ?
C36 N1 C35 117.0(5) . . ?
C36 N1 Cu1 126.2(4) . . ?
C35 N1 Cu1 116.8(4) . . ?
O6 C17 O5 125.7(5) . . ?
O6 C17 C14 118.8(5) . . ?
O5 C17 C14 115.6(5) . . ?
N2 C45 C44 125.5(6) . . ?
N2 C45 H45 117.2 . . ?
C44 C45 H45 117.2 . . ?
C60 C56 C57 116.1(6) . . ?
C60 C56 C55 124.9(6) . . ?
C57 C56 C55 119.0(5) . . ?
C48 N3 C49 115.1(5) . . ?
C48 N3 Cu2 125.0(4) . . ?
C49 N3 Cu2 119.6(4) . . ?
C7 C2 C3 118.3(5) . . ?
C7 C2 C1 120.4(5) . . ?
C3 C2 C1 121.3(5) . . ?
O2 C1 O1 120.0(5) . . ?
O2 C1 C2 118.3(5) . . ?
O1 C1 C2 121.6(5) . . ?
O10 C27 C26 113.5(4) . . ?
O10 C27 H27A 108.9 . . ?
C26 C27 H27A 108.9 . . ?
O10 C27 H27B 108.9 . . ?
C26 C27 H27B 108.9 . . ?
H27A C27 H27B 107.7 . . ?
N3 C48 C51 124.3(6) . . ?
N3 C48 H48 117.8 . . ?
C51 C48 H48 117.8 . . ?
O7 C18 O8 125.7(5) . . ?
O7 C18 C19 116.2(5) . . ?
O8 C18 C19 118.2(5) . . ?
O10 C28 C29 124.9(5) . . ?
O10 C28 C33 115.1(5) . . ?
C29 C28 C33 119.9(5) . . ?
C5 O3 C8 119.8(5) . . ?
C13 C14 C15 117.2(5) . . ?
C13 C14 C17 120.4(5) . . ?
C15 C14 C17 122.4(5) . . ?
O12 C34 O11 119.4(5) . . ?
O12 C34 C31 120.4(5) . . ?
O11 C34 C31 120.1(5) . . ?
C11 O4 C10 117.7(5) . . ?
N4 C59 C60 123.8(5) . . ?
N4 C59 H59 118.1 . . ?
C60 C59 H59 118.1 . . ?
C27 C26 C25 111.2(5) . . ?
C27 C26 H26A 109.4 . . ?
C25 C26 H26A 109.4 . . ?
C27 C26 H26B 109.4 . . ?
C25 C26 H26B 109.4 . . ?
H26A C26 H26B 108.0 . . ?
C30 C29 C28 119.7(5) . . ?
C30 C29 H29 120.2 . . ?
C28 C29 H29 120.2 . . ?
C22 C23 C24 121.2(5) . . ?
C22 C23 H23 119.4 . . ?
C24 C23 H23 119.4 . . ?
C16 C15 C14 120.3(6) . . ?
C16 C15 H15 119.9 . . ?
C14 C15 H15 119.9 . . ?
C29 C30 C31 120.9(5) . . ?
C29 C30 H30 119.5 . . ?
C31 C30 H30 119.5 . . ?
O9 C22 C23 116.8(5) . . ?
O9 C22 C21 124.3(6) . . ?
C23 C22 C21 118.9(5) . . ?
C32 C33 C28 120.0(5) . . ?
C32 C33 H33 120.0 . . ?
C28 C33 H33 120.0 . . ?
C2 C7 C6 121.8(6) . . ?
C2 C7 H7 119.1 . . ?
C6 C7 H7 119.1 . . ?
N2 C47 C46 124.7(6) . . ?
N2 C47 H47 117.6 . . ?
C46 C47 H47 117.6 . . ?
N4 C58 C57 124.4(5) . . ?
N4 C58 H58 117.8 . . ?
C57 C58 H58 117.8 . . ?
O9 C25 C26 106.9(5) . . ?
O9 C25 H25A 110.3 . . ?
C26 C25 H25A 110.3 . . ?
O9 C25 H25B 110.3 . . ?
C26 C25 H25B 110.3 . . ?
H25A C25 H25B 108.6 . . ?
C50 C52 C51 115.9(6) . . ?
C50 C52 C53 122.4(6) . . ?
C51 C52 C53 121.7(6) . . ?
N1 C36 C37 123.1(5) . . ?
N1 C36 H36 118.5 . . ?
C37 C36 H36 118.5 . . ?
C58 C57 C56 119.8(5) . . ?
C58 C57 H57 120.1 . . ?
C56 C57 H57 120.1 . . ?
N1 C35 C39 122.7(6) . . ?
N1 C35 H35 118.7 . . ?
C39 C35 H35 118.7 . . ?
C14 C13 C12 122.0(6) . . ?
C14 C13 H13 119.0 . . ?
C12 C13 H13 119.0 . . ?
C20 C21 C22 118.8(6) . . ?
C20 C21 H21 120.6 . . ?
C22 C21 H21 120.6 . . ?
C7 C6 C5 119.1(6) . . ?
C7 C6 H6 120.5 . . ?
C5 C6 H6 120.5 . . ?
C8 C9 C10 112.0(6) . . ?
C8 C9 H9A 109.2 . . ?
C10 C9 H9A 109.2 . . ?
C8 C9 H9B 109.2 . . ?
C10 C9 H9B 109.2 . . ?
H9A C9 H9B 107.9 . . ?
C33 C32 C31 121.3(5) . . ?
C33 C32 H32 119.4 . . ?
C31 C32 H32 119.4 . . ?
C4 C3 C2 120.3(6) . . ?
C4 C3 H3 119.8 . . ?
C2 C3 H3 119.8 . . ?
C38 C37 C36 120.8(6) . . ?
C38 C37 H37 119.6 . . ?
C36 C37 H37 119.6 . . ?
C49 C50 C52 120.5(6) . . ?
C49 C50 H50 119.7 . . ?
C52 C50 H50 119.7 . . ?
C35 C39 C38 120.4(6) . . ?
C35 C39 H39 119.8 . . ?
C38 C39 H39 119.8 . . ?
N3 C49 C50 123.9(6) . . ?
N3 C49 H49 118.1 . . ?
C50 C49 H49 118.1 . . ?
C55 C54 C53 113.5(5) . . ?
C55 C54 H54A 108.9 . . ?
C53 C54 H54A 108.9 . . ?
C55 C54 H54B 108.9 . . ?
C53 C54 H54B 108.9 . . ?
H54A C54 H54B 107.7 . . ?
C48 C51 C52 120.2(6) . . ?
C48 C51 H51 119.9 . . ?
C52 C51 H51 119.9 . . ?
C21 C20 C19 122.4(5) . . ?
C21 C20 H20 118.8 . . ?
C19 C20 H20 118.8 . . ?
C41 C42 C43 110.3(6) . . ?
C41 C42 H42A 109.6 . . ?
C43 C42 H42A 109.6 . . ?
C41 C42 H42B 109.6 . . ?
C43 C42 H42B 109.6 . . ?
H42A C42 H42B 108.1 . . ?
C23 C24 C19 120.5(5) . . ?
C23 C24 H24 119.7 . . ?
C19 C24 H24 119.7 . . ?
O3 C8 C9 111.1(5) . . ?
O3 C8 H8A 109.4 . . ?
C9 C8 H8A 109.4 . . ?
O3 C8 H8B 109.4 . . ?
C9 C8 H8B 109.4 . . ?
H8A C8 H8B 108.0 . . ?
C5 C4 C3 120.9(6) . . ?
C5 C4 H4 119.5 . . ?
C3 C4 H4 119.5 . . ?
C37 C38 C39 116.0(6) . . ?
C37 C38 C40 124.9(7) . . ?
C39 C38 C40 118.8(6) . . ?
C56 C60 C59 120.4(6) . . ?
C56 C60 H60 119.8 . . ?
C59 C60 H60 119.8 . . ?
C56 C55 C54 111.6(5) . . ?
C56 C55 H55A 109.3 . . ?
C54 C55 H55A 109.3 . . ?
C56 C55 H55B 109.3 . . ?
C54 C55 H55B 109.3 . . ?
H55A C55 H55B 108.0 . . ?
C15 C16 C11 121.9(6) . . ?
C15 C16 H16 119.0 . . ?
C11 C16 H16 119.0 . . ?
O3 C5 C4 116.3(6) . . ?
O3 C5 C6 124.1(6) . . ?
C4 C5 C6 119.6(6) . . ?
C52 C53 C54 113.5(5) . . ?
C52 C53 H53A 108.9 . . ?
C54 C53 H53A 108.9 . . ?
C52 C53 H53B 108.9 . . ?
C54 C53 H53B 108.9 . . ?
H53A C53 H53B 107.7 . . ?
C47 C46 C43 120.2(6) . . ?
C47 C46 H46 119.9 . . ?
C43 C46 H46 119.9 . . ?
C16 C11 O4 116.6(6) . . ?
C16 C11 C12 119.3(6) . . ?
O4 C11 C12 124.1(7) . . ?
C45 C44 C43 119.4(6) . . ?
C45 C44 H44 120.3 . . ?
C43 C44 H44 120.3 . . ?
O4 C10 C9 109.4(6) . . ?
O4 C10 H10A 109.8 . . ?
C9 C10 H10A 109.8 . . ?
O4 C10 H10B 109.8 . . ?
C9 C10 H10B 109.8 . . ?
H10A C10 H10B 108.2 . . ?
C44 C43 C46 115.8(6) . . ?
C44 C43 C42 119.4(6) . . ?
C46 C43 C42 124.8(7) . . ?
C38 C40 C41 111.9(5) . . ?
C38 C40 H40A 109.2 . . ?
C41 C40 H40A 109.2 . . ?
C38 C40 H40B 109.2 . . ?
C41 C40 H40B 109.2 . . ?
H40A C40 H40B 107.9 . . ?
C11 C12 C13 119.3(6) . . ?
C11 C12 H12 120.4 . . ?
C13 C12 H12 120.4 . . ?
C42 C41 C40 117.6(6) . . ?
C42 C41 H41A 107.9 . . ?
C40 C41 H41A 107.9 . . ?
C42 C41 H41B 107.9 . . ?
C40 C41 H41B 107.9 . . ?
H41A C41 H41B 107.2 . . ?

loop_
_geom_bond_atom_site_label_1
_geom_bond_atom_site_label_2
_geom_bond_distance
_geom_bond_site_symmetry_2
_geom_bond_publ_flag
Cu1A O12 2.097(3) . ?
Cu1A O12 2.097(3) 3_566 ?
Cu1A N4 2.100(4) . ?
Cu1A N4 2.100(4) 3_566 ?
Cu1A O11 2.127(3) 3_566 ?
Cu1A O11 2.127(3) . ?
Cu1A C34 2.445(5) 3_566 ?
Cu2 O7 2.006(4) . ?
Cu2 O5 2.026(3) . ?
Cu2 O14 2.087(4) . ?
Cu2 O13 2.110(4) . ?
Cu2 N2 2.133(5) . ?
Cu2 N3 2.141(5) . ?
Cu1 O2 2.073(3) . ?
Cu1 O2 2.073(3) 3_866 ?
Cu1 N1 2.082(5) . ?
Cu1 N1 2.082(5) 3_866 ?
Cu1 O1 2.140(3) 3_866 ?
Cu1 O1 2.140(3) . ?
Cu1 C1 2.428(6) 3_866 ?
O11 C34 1.279(6) . ?
O13 H13B 0.83(3) . ?
O13 H13C 0.83(4) . ?
O14 H14A 0.83(3) . ?
O14 H14B 0.834(10) . ?
O1 C1 1.274(6) . ?
O5 C17 1.267(6) . ?
O2 C1 1.260(6) . ?
O12 C34 1.272(6) . ?
C31 C30 1.392(7) . ?
C31 C32 1.393(7) . ?
C31 C34 1.487(7) . ?
O8 C18 1.244(6) . ?
O10 C28 1.369(6) . ?
O10 C27 1.431(6) . ?
N4 C59 1.326(6) . ?
N4 C58 1.339(6) . ?
O9 C22 1.363(6) . ?
O9 C25 1.435(6) . ?
O7 C18 1.242(6) . ?
N2 C47 1.314(7) . ?
N2 C45 1.334(7) . ?
C19 C24 1.381(7) . ?
C19 C20 1.382(7) . ?
C19 C18 1.505(7) . ?
N1 C36 1.313(6) . ?
N1 C35 1.339(7) . ?
C17 O6 1.246(6) . ?
C17 C14 1.487(7) . ?
C45 C44 1.357(8) . ?
C45 H45 0.9300 . ?
C56 C60 1.367(7) . ?
C56 C57 1.393(7) . ?
C56 C55 1.507(7) . ?
N3 C48 1.316(6) . ?
N3 C49 1.342(7) . ?
C2 C7 1.379(7) . ?
C2 C3 1.386(7) . ?
C2 C1 1.483(7) . ?
C27 C26 1.505(7) . ?
C27 H27A 0.9700 . ?
C27 H27B 0.9700 . ?
C48 C51 1.371(8) . ?
C48 H48 0.9300 . ?
C28 C29 1.381(7) . ?
C28 C33 1.386(7) . ?
O3 C5 1.349(6) . ?
O3 C8 1.442(7) . ?
C14 C13 1.373(7) . ?
C14 C15 1.411(7) . ?
O4 C11 1.372(7) . ?
O4 C10 1.413(7) . ?
C59 C60 1.385(7) . ?
C59 H59 0.9300 . ?
C26 C25 1.512(7) . ?
C26 H26A 0.9700 . ?
C26 H26B 0.9700 . ?
C29 C30 1.380(7) . ?
C29 H29 0.9300 . ?
C23 C22 1.367(7) . ?
C23 C24 1.382(7) . ?
C23 H23 0.9300 . ?
C15 C16 1.357(8) . ?
C15 H15 0.9300 . ?
C30 H30 0.9300 . ?
C22 C21 1.410(7) . ?
C33 C32 1.362(7) . ?
C33 H33 0.9300 . ?
C7 C6 1.386(7) . ?
C7 H7 0.9300 . ?
C47 C46 1.350(8) . ?
C47 H47 0.9300 . ?
C58 C57 1.365(7) . ?
C58 H58 0.9300 . ?
C25 H25A 0.9700 . ?
C25 H25B 0.9700 . ?
C52 C50 1.368(8) . ?
C52 C51 1.374(8) . ?
C52 C53 1.523(8) . ?
C36 C37 1.388(7) . ?
C36 H36 0.9300 . ?
C57 H57 0.9300 . ?
C35 C39 1.383(8) . ?
C35 H35 0.9300 . ?
C13 C12 1.387(8) . ?
C13 H13 0.9300 . ?
C21 C20 1.370(7) . ?
C21 H21 0.9300 . ?
C6 C5 1.389(8) . ?
C6 H6 0.9300 . ?
C9 C8 1.482(8) . ?
C9 C10 1.519(8) . ?
C9 H9A 0.9700 . ?
C9 H9B 0.9700 . ?
C32 H32 0.9300 . ?
C3 C4 1.384(8) . ?
C3 H3 0.9300 . ?
C37 C38 1.365(8) . ?
C37 H37 0.9300 . ?
C50 C49 1.360(8) . ?
C50 H50 0.9300 . ?
C39 C38 1.381(8) . ?
C39 H39 0.9300 . ?
C49 H49 0.9300 . ?
C54 C55 1.510(8) . ?
C54 C53 1.530(7) . ?
C54 H54A 0.9700 . ?
C54 H54B 0.9700 . ?
C51 H51 0.9300 . ?
C20 H20 0.9300 . ?
C42 C41 1.435(8) . ?
C42 C43 1.519(8) . ?
C42 H42A 0.9700 . ?
C42 H42B 0.9700 . ?
C24 H24 0.9300 . ?
C8 H8A 0.9700 . ?
C8 H8B 0.9700 . ?
C4 C5 1.371(8) . ?
C4 H4 0.9300 . ?
C38 C40 1.475(8) . ?
C60 H60 0.9300 . ?
C55 H55A 0.9700 . ?
C55 H55B 0.9700 . ?
C16 C11 1.359(8) . ?
C16 H16 0.9300 . ?
C53 H53A 0.9700 . ?
C53 H53B 0.9700 . ?
C46 C43 1.394(8) . ?
C46 H46 0.9300 . ?
C11 C12 1.379(8) . ?
C44 C43 1.362(8) . ?
C44 H44 0.9300 . ?
C10 H10A 0.9700 . ?
C10 H10B 0.9700 . ?
C40 C41 1.552(9) . ?
C40 H40A 0.9700 . ?
C40 H40B 0.9700 . ?
C12 H12 0.9300 . ?
C41 H41A 0.9700 . ?
C41 H41B 0.9700 . ?
